data_2201427
loop_
_publ_author_name
'Prasad, Satya Murti'
'Gupta, Satish Chandra'
'Rani, Asha'

_publ_section_title
;
 2-(<i>p</i>-Bromophenylhydrazono)-3-oxobutanoic acid
;
_journal_issue 12
_journal_name_full 'Acta Crystallographica Section E'
_journal_page_first o1446
_journal_page_last o1448
_journal_paper_doi 10.1107/S160053680202189X
_journal_volume 58
_journal_year 2002
_chemical_formula_iupac 'C10 H9 Br N2 O3'
_chemical_formula_moiety 'C10 H9 Br N2 O3'
_chemical_formula_sum 'C10 H9 Br N2 O3'
_chemical_formula_weight 285.10
_chemical_name_common '3-Oxo-2-(p-bromophenylhydrazono)-butanoic acid'
_chemical_name_systematic
;
2-(p-Bromophenylhydrazono)-3-oxobutanoic acid
;
_space_group_IT_number 2
_symmetry_cell_setting triclinic
_symmetry_space_group_name_Hall '-P 1'
_symmetry_space_group_name_H-M 'P -1'
_atom_sites_solution_hydrogens geom
_atom_sites_solution_primary direct
_atom_sites_solution_secondary difmap
_cell_angle_alpha 77.05(3)
_cell_angle_beta 86.35(4)
_cell_angle_gamma 78.47(5)
_cell_formula_units_Z 2
_cell_length_a 7.058(4)
_cell_length_b 7.126(3)
_cell_length_c 11.311(6)
_cell_measurement_reflns_used 25
_cell_measurement_temperature 293(2)
_cell_measurement_theta_max 39.903
_cell_measurement_theta_min 17.651
_cell_volume 543.1(5)
_computing_cell_refinement 'CAD-4 EXPRESS'
_computing_data_collection 'CAD-4 EXPRESS (Enraf-Nonius, 1994)'
_computing_data_reduction 'MolEN (Fair, 1990)'
_computing_molecular_graphics 'ORTEP-3 (Farrugia, 1997)'
_computing_publication_material SHELXL97
_computing_structure_refinement 'SHELXL97 (Sheldrick, 1997)'
_computing_structure_solution 'SHELXS97 (Sheldrick, 1997)'
_diffrn_ambient_temperature 293(2)
_diffrn_measured_fraction_theta_full 0.926
_diffrn_measured_fraction_theta_max 0.926
_diffrn_measurement_device_type 'Enraf-Nonius CAD-4'
_diffrn_measurement_method \w-2\q
_diffrn_radiation_monochromator graphite
_diffrn_radiation_source 'fine-focus sealed tube'
_diffrn_radiation_type CuK\a
_diffrn_radiation_wavelength 1.54180
_diffrn_reflns_av_R_equivalents 0.0255
_diffrn_reflns_av_sigmaI/netI 0.0704
_diffrn_reflns_limit_h_max 8
_diffrn_reflns_limit_h_min 0
_diffrn_reflns_limit_k_max 8
_diffrn_reflns_limit_k_min -8
_diffrn_reflns_limit_l_max 11
_diffrn_reflns_limit_l_min -11
_diffrn_reflns_number 2079
_diffrn_reflns_theta_full 69.88
_diffrn_reflns_theta_max 69.88
_diffrn_reflns_theta_min 4.01
_diffrn_standards_decay_% 0.0
_diffrn_standards_interval_time '1 hr'
_diffrn_standards_number 3
_exptl_absorpt_coefficient_mu 5.142
_exptl_absorpt_correction_T_max 0.989
_exptl_absorpt_correction_T_min 0.756
_exptl_absorpt_correction_type '\y scan'
_exptl_absorpt_process_details '(North at el., 1968)'
_exptl_crystal_colour 'light yellow'
_exptl_crystal_density_diffrn 1.743
_exptl_crystal_density_method 'not measured'
_exptl_crystal_description 'elongated plate'
_exptl_crystal_F_000 284
_exptl_crystal_size_max 0.25
_exptl_crystal_size_mid 0.19
_exptl_crystal_size_min 0.125
_refine_diff_density_max 1.112
_refine_diff_density_min -0.914
_refine_ls_extinction_coef 0.0018(11)
_refine_ls_extinction_expression Fc^*^=kFc[1+0.001xFc^2^\l^3^/sin(2\q)]^-1/4^
_refine_ls_extinction_method SHELXL97
_refine_ls_goodness_of_fit_ref 0.902
_refine_ls_hydrogen_treatment constr
_refine_ls_matrix_type full
_refine_ls_number_parameters 147
_refine_ls_number_reflns 1912
_refine_ls_number_restraints 0
_refine_ls_restrained_S_all 0.902
_refine_ls_R_factor_all 0.0862
_refine_ls_R_factor_gt 0.0709
_refine_ls_shift/su_max 0.001
_refine_ls_shift/su_mean 0.000
_refine_ls_structure_factor_coef Fsqd
_refine_ls_weighting_details 'calc w = 1/[\s^2^(Fo^2^)+(0.1211P)^2^] where P = (Fo^2^+2Fc^2^)/3'
_refine_ls_weighting_scheme calc
_refine_ls_wR_factor_gt 0.1802
_refine_ls_wR_factor_ref 0.1857
_reflns_number_gt 1171
_reflns_number_total 1912
_reflns_threshold_expression I>2\s(I)
_cod_data_source_file cm6024.cif
_cod_data_source_block I
_cod_depositor_comments
;
The following automatic conversions were performed:
'_symmetry_cell_setting' value 'Triclinic' changed to 'triclinic'
according to '/home/saulius/struct/CIF-dictionaries/cif_core.dic'
dictionary named 'cif_core.dic' version 2.4.1 from 2010-06-29.

Automatic conversion script
Id: cif_fix_enum 1527 2010-12-29 10:47:43Z saulius 

The following automatic conversions were performed:

'_symmetry_cell_setting' value 'Triclinic' changed to 'triclinic'
according to /home/saulius/struct/CIF-dictionaries/cif_core.dic
dictionary named 'cif_core.dic' version 2.4.1 from
2010-06-29.

'_geom_contact_publ_flag' value 'Y' changed to 'y'
according to /home/saulius/struct/CIF-dictionaries/cif_core.dic
dictionary named 'cif_core.dic' version 2.4.1 from 2010-06-29 (13
times).

Automatic conversion script
Id: cif_fix_values 1715 2011-07-08 13:25:40Z adriana 
;
_cod_original_formula_sum 'Br C10 H9 N2 O3'
_cod_database_code 2201427

loop_
_symmetry_equiv_pos_as_xyz
'x, y, z'
'-x, -y, -z'

loop_
_atom_site_label
_atom_site_fract_x
_atom_site_fract_y
_atom_site_fract_z
_atom_site_U_iso_or_equiv
_atom_site_adp_type
_atom_site_calc_flag
_atom_site_refinement_flags
_atom_site_occupancy
_atom_site_disorder_assembly
_atom_site_disorder_group
_atom_site_type_symbol
Br 0.92940(15) 0.12344(13) 0.13951(8) 0.0729(5) Uani d . 1 . . Br
O1 -0.0291(8) 0.4290(8) 0.8160(5) 0.0663(14) Uani d . 1 . . O
H1O 0.0430 0.4131 0.8729 0.080 Uiso calc R 1 . . H
O2 -0.0050(8) 0.3976(8) 0.6254(5) 0.0690(15) Uani d . 1 . . O
O3 0.2778(9) 0.3219(9) 0.9413(5) 0.0757(16) Uani d . 1 . . O
N1 0.3493(10) 0.3007(8) 0.5359(5) 0.0552(15) Uani d . 1 . . N
H1N 0.2291 0.3418 0.5189 0.083 Uiso calc R 1 . . H
N2 0.4070(10) 0.2778(8) 0.6462(5) 0.0566(16) Uani d . 1 . . N
C1 0.4867(12) 0.2573(9) 0.4446(6) 0.0512(18) Uani d . 1 . . C
C2 0.4237(13) 0.2738(10) 0.3306(6) 0.061(2) Uani d . 1 . . C
H2 0.2925 0.3119 0.3143 0.073 Uiso calc R 1 . . H
C3 0.5549(12) 0.2340(10) 0.2396(7) 0.060(2) Uani d . 1 . . C
H3 0.5125 0.2447 0.1617 0.072 Uiso calc R 1 . . H
C4 0.7473(12) 0.1788(9) 0.2643(6) 0.0529(18) Uani d . 1 . . C
C5 0.8127(13) 0.1655(11) 0.3788(6) 0.062(2) Uani d . 1 . . C
H5 0.9442 0.1292 0.3947 0.074 Uiso calc R 1 . . H
C6 0.6808(13) 0.2066(10) 0.4696(6) 0.058(2) Uani d . 1 . . C
H6 0.7229 0.1999 0.5470 0.069 Uiso calc R 1 . . H
C7 0.2884(12) 0.3141(9) 0.7348(6) 0.0521(18) Uani d . 1 . . C
C8 0.0739(13) 0.3820(10) 0.7206(7) 0.060(2) Uani d . 1 . . C
C9 0.3764(13) 0.2826(11) 0.8530(7) 0.062(2) Uani d . 1 . . C
C10 0.5880(13) 0.2057(14) 0.8624(8) 0.081(3) Uani d . 1 . . C
H10A 0.6363 0.2423 0.9297 0.122 Uiso calc R 1 . . H
H10B 0.6521 0.2597 0.7890 0.122 Uiso calc R 1 . . H
H10C 0.6124 0.0653 0.8748 0.122 Uiso calc R 1 . . H

loop_
_atom_site_aniso_label
_atom_site_aniso_U_11
_atom_site_aniso_U_22
_atom_site_aniso_U_33
_atom_site_aniso_U_12
_atom_site_aniso_U_13
_atom_site_aniso_U_23
Br 0.0948(8) 0.0673(6) 0.0556(6) -0.0121(4) 0.0116(4) -0.0181(4)
O1 0.070(4) 0.084(4) 0.046(3) -0.014(3) 0.001(3) -0.014(3)
O2 0.079(4) 0.087(4) 0.041(3) -0.017(3) -0.010(3) -0.010(2)
O3 0.099(5) 0.092(4) 0.040(3) -0.026(3) 0.001(3) -0.016(3)
N1 0.077(4) 0.052(3) 0.041(4) -0.018(3) 0.002(3) -0.013(2)
N2 0.088(5) 0.047(3) 0.036(4) -0.019(3) 0.003(3) -0.006(2)
C1 0.075(5) 0.034(3) 0.046(4) -0.016(3) 0.004(4) -0.008(3)
C2 0.087(6) 0.059(4) 0.040(4) -0.017(4) -0.007(4) -0.014(3)
C3 0.084(6) 0.056(4) 0.041(4) -0.008(4) -0.004(4) -0.016(3)
C4 0.074(5) 0.037(3) 0.046(4) -0.002(3) 0.008(3) -0.014(3)
C5 0.083(6) 0.060(4) 0.040(4) -0.004(4) -0.012(4) -0.010(3)
C6 0.088(6) 0.059(4) 0.027(4) -0.021(4) -0.012(4) -0.005(3)
C7 0.086(6) 0.043(3) 0.030(4) -0.022(4) -0.005(3) -0.004(3)
C8 0.081(6) 0.051(4) 0.047(4) -0.019(4) -0.004(4) -0.004(3)
C9 0.087(6) 0.062(4) 0.039(4) -0.024(4) -0.005(4) -0.004(3)
C10 0.079(7) 0.099(7) 0.060(6) -0.016(5) -0.017(5) -0.002(5)

loop_
_atom_type_symbol
_atom_type_description
_atom_type_scat_dispersion_real
_atom_type_scat_dispersion_imag
_atom_type_scat_source
C C 0.0181 0.0091 'International Tables Vol C Tables 4.2.6.8 and 6.1.1.4'
H H 0.0000 0.0000 'International Tables Vol C Tables 4.2.6.8 and 6.1.1.4'
N N 0.0311 0.0180 'International Tables Vol C Tables 4.2.6.8 and 6.1.1.4'
O O 0.0492 0.0322 'International Tables Vol C Tables 4.2.6.8 and 6.1.1.4'
Br Br -0.6763 1.2805 'International Tables Vol C Tables 4.2.6.8 and 6.1.1.4'

loop_
_geom_angle_atom_site_label_1
_geom_angle_atom_site_label_2
_geom_angle_atom_site_label_3
_geom_angle
_geom_angle_publ_flag
C8 O1 H1O 109.5 ?
N2 N1 C1 119.2(7) y
N2 N1 H1N 120.4 ?
C1 N1 H1N 120.4 ?
C7 N2 N1 122.5(7) y
C2 C1 C6 120.8(7) ?
C2 C1 N1 118.8(8) y
C6 C1 N1 120.4(7) y
C1 C2 C3 119.9(8) ?
C1 C2 H2 120.0 ?
C3 C2 H2 120.0 ?
C4 C3 C2 119.7(7) ?
C4 C3 H3 120.2 ?
C2 C3 H3 120.2 ?
C3 C4 C5 120.8(7) ?
C3 C4 Br 120.0(5) y
C5 C4 Br 119.2(6) y
C4 C5 C6 119.3(8) ?
C4 C5 H5 120.3 ?
C6 C5 H5 120.3 ?
C1 C6 C5 119.4(7) ?
C1 C6 H6 120.3 ?
C5 C6 H6 120.3 ?
N2 C7 C9 115.8(8) y
N2 C7 C8 123.6(6) y
C9 C7 C8 120.6(7) y
O2 C8 O1 120.3(8) y
O2 C8 C7 122.1(7) y
O1 C8 C7 117.6(7) y
O3 C9 C7 120.7(8) y
O3 C9 C10 121.3(7) y
C7 C9 C10 118.0(8) y
C9 C10 H10A 109.5 ?
C9 C10 H10B 109.5 ?
H10A C10 H10B 109.5 ?
C9 C10 H10C 109.5 ?
H10A C10 H10C 109.5 ?
H10B C10 H10C 109.5 ?

loop_
_geom_bond_atom_site_label_1
_geom_bond_atom_site_label_2
_geom_bond_site_symmetry_2
_geom_bond_distance
_geom_bond_publ_flag
Br C4 . 1.901(7) y
O1 C8 . 1.330(9) y
O1 H1O . 0.8200 ?
O2 C8 . 1.217(9) y
O3 C9 . 1.233(9) y
N1 N2 . 1.302(8) y
N1 C1 . 1.414(9) y
N1 H1N . 0.8600 ?
N2 C7 . 1.302(9) y
C1 C2 . 1.362(10) ?
C1 C6 . 1.376(11) ?
C2 C3 . 1.380(10) ?
C2 H2 . 0.9300 ?
C3 C4 . 1.365(11) ?
C3 H3 . 0.9300 ?
C4 C5 . 1.379(10) ?
C5 C6 . 1.383(11) ?
C5 H5 . 0.9300 ?
C6 H6 . 0.9300 ?
C7 C9 . 1.462(10) y
C7 C8 . 1.502(12) y
C9 C10 . 1.487(12) y
C10 H10A . 0.9600 ?
C10 H10B . 0.9600 ?
C10 H10C . 0.9600 ?

loop_
_geom_contact_atom_site_label_1
_geom_contact_atom_site_label_2
_geom_contact_distance
_geom_contact_site_symmetry_2
_geom_contact_publ_flag
Br O1 3.547(6) 2_666 y
Br O3 3.513(7) 1_654 y
O1 C2 3.413(10) 2_566 y
O1 C10 3.358(11) 1_455 y
O2 O2 2.888(8) 2_566 y
O2 C2 3.469(10) 2_566 y
O2 C6 3.558(10) 1_455 y
N1 C6 3.461(9) 2_666 y
N2 C1 3.459(9) 2_666 y
N2 C4 3.550(9) 2_656 y
C3 C9 3.491(11) 2_666 y
C4 C7 3.569(10) 2_656 y
C5 C8 3.406(11) 2_666 y

loop_
_geom_hbond_atom_site_label_D
_geom_hbond_atom_site_label_H
_geom_hbond_atom_site_label_A
_geom_hbond_site_symmetry_A
_geom_hbond_distance_DH
_geom_hbond_distance_HA
_geom_hbond_distance_DA
_geom_hbond_angle_DHA
N1 H1N O2 . 0.86 2.01 2.656(9) 131.2
N1 H1N O2 2_566 0.86 2.53 3.252(9) 141.9
O1 H1O O3 . 0.82 1.81 2.555(8) 150.4

loop_
_geom_torsion_atom_site_label_1
_geom_torsion_atom_site_label_2
_geom_torsion_atom_site_label_3
_geom_torsion_atom_site_label_4
_geom_torsion
_geom_torsion_publ_flag
C1 N1 N2 C7 -179.7(6) y
N2 N1 C1 C2 177.3(6) y
N2 N1 C1 C6 -5.2(9) y
C6 C1 C2 C3 1.9(11) ?
N1 C1 C2 C3 179.4(6) y
C1 C2 C3 C4 -0.2(11) ?
C2 C3 C4 C5 -1.1(11) ?
C2 C3 C4 Br 180.0(5) ?
C3 C4 C5 C6 0.7(11) ?
Br C4 C5 C6 179.7(5) ?
C2 C1 C6 C5 -2.2(10) ?
N1 C1 C6 C5 -179.7(6) y
C4 C5 C6 C1 0.9(11) ?
N1 N2 C7 C9 -179.5(6) y
N1 N2 C7 C8 1.2(10) y
N2 C7 C8 O2 4.0(11) y
C9 C7 C8 O2 -175.3(7) y
N2 C7 C8 O1 -174.7(6) y
C9 C7 C8 O1 6.0(10) ?
N2 C7 C9 O3 176.4(6) y
C8 C7 C9 O3 -4.2(11) ?
N2 C7 C9 C10 -2.4(10) y
C8 C7 C9 C10 176.9(7) y

loop_
_cod_related_entry_id
_cod_related_entry_database
_cod_related_entry_code
1 ChemSpider 24731920
